data_4325186
loop_
_publ_author_name
'Ga\"el Zucchi'
'Vajjiravel Murugesan'
'Denis Tondelier'
'Dmitry Aldakov'
'Taewoo Jeon'
'Feng Yang'
'Pierre Thu\'ery'
'Michel Ephritikhine'
'Bernard Geffroy'

_publ_section_title
;
 Solution, Solid State, and Film Properties of a Structurally
 Characterized Highly Luminescent Molecular Europium Plastic Material
 Excitable with Visible Light
;
_journal_name_full 'Inorganic Chemistry'
_journal_page_first 4851
_journal_page_last 4856
_journal_paper_doi 10.1021/ic2000415
_journal_volume 50
_journal_year 2011
_chemical_formula_sum 'C40 H30 N4 O'
_chemical_formula_weight 582.68
_space_group_IT_number 14
_symmetry_cell_setting monoclinic
_symmetry_space_group_name_Hall '-P 2yn'
_symmetry_space_group_name_H-M 'P 1 21/n 1'
_atom_sites_solution_hydrogens geom
_atom_sites_solution_primary direct
_atom_sites_solution_secondary difmap
_audit_creation_method SHELXL-97
_cell_angle_alpha 90.00
_cell_angle_beta 90.979(3)
_cell_angle_gamma 90.00
_cell_formula_units_Z 4
_cell_length_a 7.0975(5)
_cell_length_b 15.9586(6)
_cell_length_c 26.1751(18)
_cell_measurement_reflns_used 79461
_cell_measurement_temperature 150(2)
_cell_measurement_theta_max 25.68
_cell_measurement_theta_min 2.96
_cell_volume 2964.3(3)
_computing_cell_refinement 'HKL2000 (Otwinowski & Minor, 1997)'
_computing_data_collection 'COLLECT (Hooft, 1998)'
_computing_data_reduction 'HKL2000 (Otwinowski & Minor, 1997)'
_computing_molecular_graphics 'SHELXTL (Sheldrick, 1999)'
_computing_publication_material 'SHELXTL (Sheldrick, 1999); PLATON (Spek, 2003)'
_computing_structure_refinement 'SHELXL-97 (Sheldrick, 1997)'
_computing_structure_solution 'SHELXS-97 (Sheldrick, 1997)'
_diffrn_ambient_temperature 150(2)
_diffrn_measured_fraction_theta_full 0.997
_diffrn_measured_fraction_theta_max 0.997
_diffrn_measurement_device_type 'Nonius Kappa-CCD area-detector diffractometer'
_diffrn_measurement_method 'two \f and five \w scans with 2\% steps (453 frames)'
_diffrn_radiation_monochromator graphite
_diffrn_radiation_source 'fine-focus sealed tube'
_diffrn_radiation_type MoK\a
_diffrn_radiation_wavelength 0.71073
_diffrn_reflns_av_R_equivalents 0.0313
_diffrn_reflns_av_sigmaI/netI 0.0424
_diffrn_reflns_limit_h_max 8
_diffrn_reflns_limit_h_min -8
_diffrn_reflns_limit_k_max 19
_diffrn_reflns_limit_k_min -19
_diffrn_reflns_limit_l_max 31
_diffrn_reflns_limit_l_min -31
_diffrn_reflns_number 79461
_diffrn_reflns_theta_full 25.68
_diffrn_reflns_theta_max 25.68
_diffrn_reflns_theta_min 2.96
_diffrn_standards_decay_% 0
_diffrn_standards_interval_time 0
_diffrn_standards_number 0
_exptl_absorpt_coefficient_mu 0.080
_exptl_absorpt_correction_type none
_exptl_crystal_colour colourless
_exptl_crystal_density_diffrn 1.306
_exptl_crystal_description block
_exptl_crystal_F_000 1224
_exptl_crystal_size_max 0.17
_exptl_crystal_size_mid 0.14
_exptl_crystal_size_min 0.10
_refine_diff_density_max 0.874
_refine_diff_density_min -0.446
_refine_diff_density_rms 0.049
_refine_ls_extinction_method none
_refine_ls_goodness_of_fit_ref 1.051
_refine_ls_hydrogen_treatment constr
_refine_ls_matrix_type full
_refine_ls_number_parameters 406
_refine_ls_number_reflns 5626
_refine_ls_number_restraints 6
_refine_ls_restrained_S_all 1.077
_refine_ls_R_factor_all 0.0860
_refine_ls_R_factor_gt 0.0574
_refine_ls_shift/su_max 0.000
_refine_ls_shift/su_mean 0.000
_refine_ls_structure_factor_coef Fsqd
_refine_ls_weighting_details 'calc w=1/[\s^2^(Fo^2^)+(0.0883P)^2^+0.8284P] where P=(Fo^2^+2Fc^2^)/3'
_refine_ls_weighting_scheme calc
_refine_ls_wR_factor_gt 0.1516
_refine_ls_wR_factor_ref 0.1650
_reflns_number_gt 3951
_reflns_number_total 5626
_reflns_threshold_expression >2sigma(I)
_cod_data_source_file ic2000415_si_002_1.cif
_cod_data_source_block L.THF
_cod_original_sg_symbol_H-M 'P 21/n'
_cod_database_code 4325186

loop_
_symmetry_equiv_pos_as_xyz
'x, y, z'
'-x+1/2, y+1/2, -z+1/2'
'-x, -y, -z'
'x-1/2, -y-1/2, z-1/2'

loop_
_atom_site_label
_atom_site_type_symbol
_atom_site_fract_x
_atom_site_fract_y
_atom_site_fract_z
_atom_site_U_iso_or_equiv
_atom_site_adp_type
_atom_site_occupancy
_atom_site_symmetry_multiplicity
_atom_site_calc_flag
_atom_site_refinement_flags
N1 N -0.1310(3) 0.60616(12) 0.03241(7) 0.0400(5) Uani 1 1 d .
N2 N -0.1442(3) 0.63688(12) 0.13489(7) 0.0401(5) Uani 1 1 d .
N3 N 0.3427(3) 0.67536(12) -0.05363(7) 0.0380(5) Uani 1 1 d .
N4 N 0.3303(3) 0.72637(12) 0.21839(7) 0.0369(4) Uani 1 1 d .
C1 C -0.1239(3) 0.59403(15) -0.01756(9) 0.0421(6) Uani 1 1 d .
H1 H -0.2282 0.5697 -0.0337 0.050 Uiso 1 1 calc R
C2 C 0.0295(3) 0.61523(15) -0.04779(8) 0.0417(6) Uani 1 1 d .
H2 H 0.0251 0.6067 -0.0829 0.050 Uiso 1 1 calc R
C3 C 0.1869(3) 0.64890(14) -0.02438(8) 0.0363(5) Uani 1 1 d .
C4 C 0.1912(3) 0.65799(14) 0.02946(8) 0.0343(5) Uani 1 1 d .
C5 C 0.0251(3) 0.63836(14) 0.05574(8) 0.0348(5) Uani 1 1 d .
C6 C 0.0189(3) 0.65345(14) 0.11068(8) 0.0346(5) Uani 1 1 d .
C7 C 0.1826(3) 0.68486(14) 0.13608(8) 0.0342(5) Uani 1 1 d .
C8 C 0.3512(3) 0.69777(14) 0.10823(8) 0.0365(5) Uani 1 1 d .
H8 H 0.4598 0.7154 0.1255 0.044 Uiso 1 1 calc R
C9 C 0.3562(3) 0.68487(14) 0.05738(8) 0.0369(5) Uani 1 1 d .
H9 H 0.4680 0.6935 0.0401 0.044 Uiso 1 1 calc R
C10 C 0.1697(3) 0.69858(14) 0.18945(8) 0.0359(5) Uani 1 1 d .
C11 C 0.0045(3) 0.68171(16) 0.21356(9) 0.0423(6) Uani 1 1 d .
H11 H -0.0063 0.6907 0.2485 0.051 Uiso 1 1 calc R
C12 C -0.1476(3) 0.65072(16) 0.18483(9) 0.0432(6) Uani 1 1 d .
H12 H -0.2585 0.6390 0.2018 0.052 Uiso 1 1 calc R
C13 C 0.4369(3) 0.62767(15) -0.09032(8) 0.0367(5) Uani 1 1 d .
C14 C 0.5674(3) 0.68019(16) -0.11476(8) 0.0400(5) Uani 1 1 d .
C15 C 0.5481(3) 0.76322(15) -0.09325(8) 0.0403(6) Uani 1 1 d .
C16 C 0.4073(3) 0.75839(15) -0.05640(8) 0.0385(5) Uani 1 1 d .
C17 C 0.4181(3) 0.54337(15) -0.10257(8) 0.0393(5) Uani 1 1 d .
H17 H 0.3317 0.5092 -0.0863 0.047 Uiso 1 1 calc R
C18 C 0.5337(4) 0.51266(17) -0.14003(9) 0.0489(6) Uani 1 1 d .
H18 H 0.5239 0.4566 -0.1494 0.059 Uiso 1 1 calc R
C19 C 0.6651(4) 0.56342(18) -0.16426(10) 0.0536(7) Uani 1 1 d .
H19 H 0.7417 0.5405 -0.1891 0.064 Uiso 1 1 calc R
C20 C 0.6830(4) 0.64684(18) -0.15195(9) 0.0492(6) Uani 1 1 d .
H20 H 0.7708 0.6803 -0.1682 0.059 Uiso 1 1 calc R
C21 C 0.6310(4) 0.84078(17) -0.10362(9) 0.0492(7) Uani 1 1 d .
H21 H 0.7265 0.8450 -0.1273 0.059 Uiso 1 1 calc R
C22 C 0.5689(4) 0.91060(17) -0.07817(10) 0.0544(7) Uani 1 1 d .
H22 H 0.6229 0.9624 -0.0849 0.065 Uiso 1 1 calc R
C23 C 0.4261(4) 0.90492(17) -0.04238(10) 0.0528(7) Uani 1 1 d .
H23 H 0.3855 0.9532 -0.0260 0.063 Uiso 1 1 calc R
C24 C 0.3441(4) 0.82915(16) -0.03080(9) 0.0468(6) Uani 1 1 d .
H24 H 0.2497 0.8254 -0.0067 0.056 Uiso 1 1 calc R
C25 C 0.4113(3) 0.80658(15) 0.21853(8) 0.0384(5) Uani 1 1 d .
C26 C 0.5506(3) 0.81000(15) 0.25750(8) 0.0393(5) Uani 1 1 d .
C27 C 0.5533(3) 0.72912(15) 0.28215(8) 0.0390(5) Uani 1 1 d .
C28 C 0.4142(3) 0.67937(14) 0.25763(8) 0.0359(5) Uani 1 1 d .
C29 C 0.3675(4) 0.87568(16) 0.18838(9) 0.0462(6) Uani 1 1 d .
H29 H 0.2745 0.8733 0.1629 0.055 Uiso 1 1 calc R
C30 C 0.4688(4) 0.94814(17) 0.19798(10) 0.0524(7) Uani 1 1 d .
H30 H 0.4431 0.9954 0.1783 0.063 Uiso 1 1 calc R
C31 C 0.6078(4) 0.95310(17) 0.23612(10) 0.0531(7) Uani 1 1 d .
H31 H 0.6725 1.0031 0.2414 0.064 Uiso 1 1 calc R
C32 C 0.6501(4) 0.88457(16) 0.26599(9) 0.0476(6) Uani 1 1 d .
H32 H 0.7431 0.8877 0.2914 0.057 Uiso 1 1 calc R
C33 C 0.6587(3) 0.69445(17) 0.32244(9) 0.0470(6) Uani 1 1 d .
H33 H 0.7505 0.7261 0.3393 0.056 Uiso 1 1 calc R
C34 C 0.6252(4) 0.61314(18) 0.33678(10) 0.0513(7) Uani 1 1 d .
H34 H 0.6953 0.5898 0.3635 0.062 Uiso 1 1 calc R
C35 C 0.4877(4) 0.56503(17) 0.31185(9) 0.0472(6) Uani 1 1 d .
H35 H 0.4677 0.5101 0.3223 0.057 Uiso 1 1 calc R
C36 C 0.3810(3) 0.59734(15) 0.27205(8) 0.0400(6) Uani 1 1 d .
H36 H 0.2896 0.5651 0.2554 0.048 Uiso 1 1 calc R
O1 O 1.0144(4) 0.8946(2) 0.10852(12) 0.1086(9) Uani 1 1 d .
C37 C 1.0068(5) 0.9268(2) 0.06057(16) 0.0830(10) Uani 1 1 d .
H37A H 1.1312 0.9269 0.0458 0.100 Uiso 1 1 calc R
H37B H 0.9601 0.9839 0.0612 0.100 Uiso 1 1 calc R
C38 C 0.8739(5) 0.8712(3) 0.02955(11) 0.0971(13) Uani 1 1 d U
H38A H 0.9396 0.8244 0.0143 0.116 Uiso 1 1 calc R
H38B H 0.8076 0.9025 0.0031 0.116 Uiso 1 1 calc R
C39 C 0.7378(4) 0.8418(2) 0.07255(11) 0.0623(8) Uani 1 1 d .
H39A H 0.6136 0.8664 0.0683 0.075 Uiso 1 1 calc R
H39B H 0.7265 0.7812 0.0733 0.075 Uiso 1 1 calc R
C40 C 0.8344(5) 0.8736(3) 0.11881(14) 0.0822(10) Uani 1 1 d .
H40A H 0.7682 0.9224 0.1314 0.099 Uiso 1 1 calc R
H40B H 0.8333 0.8310 0.1452 0.099 Uiso 1 1 calc R

loop_
_atom_site_aniso_label
_atom_site_aniso_U_11
_atom_site_aniso_U_22
_atom_site_aniso_U_33
_atom_site_aniso_U_23
_atom_site_aniso_U_13
_atom_site_aniso_U_12
N1 0.0323(11) 0.0536(12) 0.0342(10) 0.0002(9) 0.0019(8) -0.0055(9)
N2 0.0323(11) 0.0524(12) 0.0355(10) -0.0001(9) 0.0051(8) -0.0033(9)
N3 0.0376(11) 0.0461(11) 0.0304(9) -0.0011(8) 0.0060(8) -0.0071(9)
N4 0.0357(11) 0.0459(11) 0.0290(9) 0.0002(8) 0.0005(8) -0.0033(8)
C1 0.0318(12) 0.0563(15) 0.0380(12) -0.0016(11) -0.0024(10) -0.0086(11)
C2 0.0387(13) 0.0562(15) 0.0302(11) -0.0009(10) 0.0001(10) -0.0042(11)
C3 0.0350(12) 0.0421(13) 0.0318(11) 0.0021(9) 0.0037(9) -0.0028(10)
C4 0.0316(12) 0.0402(12) 0.0311(11) 0.0011(9) 0.0029(9) -0.0029(9)
C5 0.0300(12) 0.0432(13) 0.0312(11) 0.0007(9) 0.0011(9) -0.0028(10)
C6 0.0296(12) 0.0422(12) 0.0322(11) 0.0035(9) 0.0033(9) -0.0012(10)
C7 0.0310(12) 0.0389(12) 0.0328(11) 0.0016(9) 0.0020(9) 0.0002(9)
C8 0.0306(12) 0.0449(13) 0.0341(12) 0.0003(10) 0.0008(9) -0.0061(10)
C9 0.0305(12) 0.0471(13) 0.0331(11) 0.0011(10) 0.0042(9) -0.0063(10)
C10 0.0337(12) 0.0435(13) 0.0305(11) 0.0013(9) 0.0009(9) -0.0013(10)
C11 0.0392(14) 0.0578(15) 0.0300(11) -0.0022(10) 0.0053(10) -0.0022(11)
C12 0.0328(12) 0.0616(16) 0.0356(12) 0.0018(11) 0.0097(10) -0.0034(11)
C13 0.0318(12) 0.0503(14) 0.0282(11) 0.0017(9) 0.0002(9) -0.0030(10)
C14 0.0341(12) 0.0560(15) 0.0300(11) 0.0032(10) -0.0004(9) -0.0068(11)
C15 0.0389(13) 0.0515(14) 0.0304(11) 0.0039(10) -0.0031(10) -0.0097(11)
C16 0.0400(13) 0.0442(13) 0.0311(11) 0.0026(10) -0.0011(9) -0.0085(10)
C17 0.0349(13) 0.0471(14) 0.0359(12) 0.0016(10) -0.0001(10) -0.0042(10)
C18 0.0472(15) 0.0528(15) 0.0467(14) -0.0063(12) 0.0006(12) 0.0029(12)
C19 0.0439(15) 0.0706(19) 0.0467(14) -0.0113(13) 0.0118(12) 0.0002(13)
C20 0.0385(14) 0.0709(18) 0.0387(13) -0.0009(12) 0.0089(11) -0.0111(12)
C21 0.0493(15) 0.0617(17) 0.0366(13) 0.0099(12) 0.0012(11) -0.0195(13)
C22 0.0667(19) 0.0497(15) 0.0464(14) 0.0073(12) -0.0114(13) -0.0203(13)
C23 0.0637(18) 0.0474(15) 0.0471(14) -0.0010(12) -0.0083(13) -0.0077(13)
C24 0.0495(15) 0.0537(15) 0.0372(13) -0.0033(11) 0.0009(11) -0.0073(12)
C25 0.0356(13) 0.0462(14) 0.0337(11) -0.0042(10) 0.0082(10) -0.0030(10)
C26 0.0344(13) 0.0506(14) 0.0331(11) -0.0088(10) 0.0066(10) -0.0033(10)
C27 0.0320(12) 0.0533(15) 0.0319(11) -0.0072(10) 0.0056(9) 0.0025(10)
C28 0.0338(12) 0.0468(13) 0.0273(11) -0.0042(9) 0.0065(9) 0.0018(10)
C29 0.0466(15) 0.0532(15) 0.0391(13) 0.0025(11) 0.0074(11) -0.0017(12)
C30 0.0599(17) 0.0487(15) 0.0494(15) 0.0021(12) 0.0198(13) -0.0001(13)
C31 0.0573(17) 0.0536(16) 0.0489(15) -0.0130(12) 0.0174(13) -0.0146(13)
C32 0.0430(14) 0.0585(16) 0.0417(13) -0.0108(12) 0.0089(11) -0.0095(12)
C33 0.0358(13) 0.0671(18) 0.0381(13) -0.0067(12) -0.0023(11) 0.0021(12)
C34 0.0460(15) 0.0662(18) 0.0414(13) 0.0028(12) -0.0043(11) 0.0146(13)
C35 0.0464(15) 0.0513(14) 0.0442(13) 0.0020(11) 0.0066(11) 0.0115(12)
C36 0.0398(13) 0.0456(14) 0.0347(12) -0.0059(10) 0.0053(10) 0.0027(10)
O1 0.086(2) 0.134(2) 0.105(2) -0.0296(19) -0.0199(17) 0.0003(17)
C37 0.064(2) 0.081(2) 0.104(3) 0.008(2) 0.018(2) -0.0190(18)
C38 0.065(2) 0.183(4) 0.0428(16) -0.015(2) -0.0094(15) 0.052(2)
C39 0.0460(16) 0.0723(19) 0.0687(19) -0.0008(15) -0.0006(14) -0.0075(14)
C40 0.076(3) 0.100(3) 0.071(2) -0.0137(19) 0.0052(18) -0.003(2)

loop_
_atom_type_symbol
_atom_type_description
_atom_type_scat_dispersion_real
_atom_type_scat_dispersion_imag
_atom_type_scat_source
C C 0.0033 0.0016 'International Tables Vol C Tables 4.2.6.8 and 6.1.1.4'
H H 0.0000 0.0000 'International Tables Vol C Tables 4.2.6.8 and 6.1.1.4'
N N 0.0061 0.0033 'International Tables Vol C Tables 4.2.6.8 and 6.1.1.4'
O O 0.0106 0.0060 'International Tables Vol C Tables 4.2.6.8 and 6.1.1.4'

loop_
_geom_angle_atom_site_label_1
_geom_angle_atom_site_label_2
_geom_angle_atom_site_label_3
_geom_angle
C1 N1 C5 117.08(19)
C12 N2 C6 117.28(19)
C13 N3 C16 108.43(18)
C13 N3 C3 126.32(19)
C16 N3 C3 124.50(19)
C28 N4 C25 108.54(18)
C28 N4 C10 123.35(19)
C25 N4 C10 127.44(19)
N1 C1 C2 124.5(2)
N1 C1 H1 117.7
C2 C1 H1 117.7
C3 C2 C1 118.5(2)
C3 C2 H2 120.8
C1 C2 H2 120.8
C2 C3 C4 119.2(2)
C2 C3 N3 120.68(19)
C4 C3 N3 120.14(19)
C5 C4 C3 117.27(19)
C5 C4 C9 119.96(19)
C3 C4 C9 122.8(2)
N1 C5 C4 123.20(19)
N1 C5 C6 117.90(19)
C4 C5 C6 118.90(19)
N2 C6 C7 123.25(19)
N2 C6 C5 117.95(19)
C7 C6 C5 118.80(19)
C10 C7 C6 116.7(2)
C10 C7 C8 123.3(2)
C6 C7 C8 119.89(19)
C9 C8 C7 121.2(2)
C9 C8 H8 119.4
C7 C8 H8 119.4
C8 C9 C4 120.9(2)
C8 C9 H9 119.5
C4 C9 H9 119.5
C11 C10 C7 119.6(2)
C11 C10 N4 119.93(19)
C7 C10 N4 120.40(19)
C10 C11 C12 118.8(2)
C10 C11 H11 120.6
C12 C11 H11 120.6
N2 C12 C11 124.3(2)
N2 C12 H12 117.9
C11 C12 H12 117.9
C17 C13 N3 129.7(2)
C17 C13 C14 122.1(2)
N3 C13 C14 108.2(2)
C20 C14 C13 119.3(2)
C20 C14 C15 133.2(2)
C13 C14 C15 107.5(2)
C21 C15 C16 119.3(2)
C21 C15 C14 133.8(2)
C16 C15 C14 106.9(2)
C24 C16 C15 121.7(2)
C24 C16 N3 129.2(2)
C15 C16 N3 108.9(2)
C18 C17 C13 116.9(2)
C18 C17 H17 121.5
C13 C17 H17 121.5
C17 C18 C19 121.8(2)
C17 C18 H18 119.1
C19 C18 H18 119.1
C20 C19 C18 121.0(2)
C20 C19 H19 119.5
C18 C19 H19 119.5
C19 C20 C14 118.8(2)
C19 C20 H20 120.6
C14 C20 H20 120.6
C22 C21 C15 118.9(2)
C22 C21 H21 120.5
C15 C21 H21 120.5
C21 C22 C23 121.0(2)
C21 C22 H22 119.5
C23 C22 H22 119.5
C24 C23 C22 121.3(3)
C24 C23 H23 119.4
C22 C23 H23 119.4
C23 C24 C16 117.7(2)
C23 C24 H24 121.1
C16 C24 H24 121.1
C29 C25 N4 129.4(2)
C29 C25 C26 121.9(2)
N4 C25 C26 108.6(2)
C32 C26 C25 119.6(2)
C32 C26 C27 133.4(2)
C25 C26 C27 107.0(2)
C33 C27 C28 118.8(2)
C33 C27 C26 134.0(2)
C28 C27 C26 107.2(2)
C36 C28 N4 129.5(2)
C36 C28 C27 122.0(2)
N4 C28 C27 108.6(2)
C30 C29 C25 116.8(2)
C30 C29 H29 121.6
C25 C29 H29 121.6
C29 C30 C31 122.5(3)
C29 C30 H30 118.7
C31 C30 H30 118.7
C32 C31 C30 120.5(2)
C32 C31 H31 119.8
C30 C31 H31 119.8
C31 C32 C26 118.8(2)
C31 C32 H32 120.6
C26 C32 H32 120.6
C34 C33 C27 119.2(2)
C34 C33 H33 120.4
C27 C33 H33 120.4
C33 C34 C35 121.0(2)
C33 C34 H34 119.5
C35 C34 H34 119.5
C36 C35 C34 121.3(2)
C36 C35 H35 119.4
C34 C35 H35 119.4
C35 C36 C28 117.8(2)
C35 C36 H36 121.1
C28 C36 H36 121.1
C40 O1 C37 104.8(3)
O1 C37 C38 106.7(3)
O1 C37 H37A 110.4
C38 C37 H37A 110.4
O1 C37 H37B 110.4
C38 C37 H37B 110.4
H37A C37 H37B 108.6
C37 C38 C39 100.1(2)
C37 C38 H38A 111.7
C39 C38 H38A 111.7
C37 C38 H38B 111.7
C39 C38 H38B 111.7
H38A C38 H38B 109.5
C40 C39 C38 101.7(3)
C40 C39 H39A 111.4
C38 C39 H39A 111.4
C40 C39 H39B 111.4
C38 C39 H39B 111.4
H39A C39 H39B 109.3
O1 C40 C39 110.5(3)
O1 C40 H40A 109.6
C39 C40 H40A 109.6
O1 C40 H40B 109.6
C39 C40 H40B 109.6
H40A C40 H40B 108.1

loop_
_geom_bond_atom_site_label_1
_geom_bond_atom_site_label_2
_geom_bond_distance
N1 C1 1.324(3)
N1 C5 1.357(3)
N2 C12 1.326(3)
N2 C6 1.356(3)
N3 C13 1.404(3)
N3 C16 1.405(3)
N3 C3 1.420(3)
N4 C28 1.397(3)
N4 C25 1.403(3)
N4 C10 1.428(3)
C1 C2 1.398(3)
C1 H1 0.9300
C2 C3 1.374(3)
C2 H2 0.9300
C3 C4 1.416(3)
C4 C5 1.411(3)
C4 C9 1.435(3)
C5 C6 1.459(3)
C6 C7 1.420(3)
C7 C10 1.418(3)
C7 C8 1.427(3)
C8 C9 1.348(3)
C8 H8 0.9300
C9 H9 0.9300
C10 C11 1.368(3)
C11 C12 1.395(3)
C11 H11 0.9300
C12 H12 0.9300
C13 C17 1.389(3)
C13 C14 1.411(3)
C14 C20 1.390(3)
C14 C15 1.447(3)
C15 C21 1.399(3)
C15 C16 1.403(3)
C16 C24 1.392(3)
C17 C18 1.379(3)
C17 H17 0.9300
C18 C19 1.396(4)
C18 H18 0.9300
C19 C20 1.375(4)
C19 H19 0.9300
C20 H20 0.9300
C21 C22 1.375(4)
C21 H21 0.9300
C22 C23 1.395(4)
C22 H22 0.9300
C23 C24 1.378(4)
C23 H23 0.9300
C24 H24 0.9300
C25 C29 1.388(3)
C25 C26 1.409(3)
C26 C32 1.400(3)
C26 C27 1.443(3)
C27 C33 1.397(3)
C27 C28 1.412(3)
C28 C36 1.384(3)
C29 C30 1.382(4)
C29 H29 0.9300
C30 C31 1.394(4)
C30 H30 0.9300
C31 C32 1.375(4)
C31 H31 0.9300
C32 H32 0.9300
C33 C34 1.373(4)
C33 H33 0.9300
C34 C35 1.395(4)
C34 H34 0.9300
C35 C36 1.378(3)
C35 H35 0.9300
C36 H36 0.9300
O1 C40 1.352(4)
O1 C37 1.357(4)
C37 C38 1.520(5)
C37 H37A 0.9700
C37 H37B 0.9700
C38 C39 1.568(5)
C38 H38A 0.9700
C38 H38B 0.9700
C39 C40 1.472(4)
C39 H39A 0.9700
C39 H39B 0.9700
C40 H40A 0.9700
C40 H40B 0.9700

loop_
_cod_related_entry_id
_cod_related_entry_database
_cod_related_entry_code
1 ChemSpider 30661162
